data_1531299
loop_
_publ_author_name
'Chen, X.'
'Zhu, L.-P.'
'Yamanaka, S.'

_publ_section_title
;
 High-pressure synthesis and structural characterization of three new
 polyphosphides, alpha-(Sr P3), Ba P8 and La P5
;
_journal_name_full 'Journal of Solid State Chemistry'
_journal_page_first 449
_journal_page_last 455
_journal_volume 173
_journal_year 2003
_chemical_formula_sum 'La P5'
_space_group_IT_number 11
_symmetry_space_group_name_Hall '-P 2yb'
_symmetry_space_group_name_H-M 'P 1 21/m 1'
_cell_angle_alpha 90
_cell_angle_beta 105.32
_cell_angle_gamma 90
_cell_formula_units_Z 2
_cell_length_a 4.885
_cell_length_b 9.673
_cell_length_c 5.577
_cell_volume 254.163
_citation_journal_id_ASTM JSSCBI
_cod_data_source_file Chen_JSSCBI_2003_1614.cif
_cod_data_source_block La1P5
_cod_original_cell_volume 254.1634
_cod_original_formula_sum 'La1 P5'
_cod_database_code 1531299

loop_
_symmetry_equiv_pos_as_xyz
x,y,z
-x,y+1/2,-z
-x,-y,-z
x,-y-1/2,z

loop_
_atom_site_label
_atom_site_type_symbol
_atom_site_fract_x
_atom_site_fract_y
_atom_site_fract_z
_atom_site_occupancy
_atom_site_U_iso_or_equiv
P3 P 0.2097 0.25 0.5715 1 0.0
La1 La 0.45164 0.25 0.12384 1 0.0
P2 P 0.7937 0.042 0.8909 1 0.0
P1 P 0.8789 0.0899 0.5371 1 0.0
